data_7133775
loop_
_publ_author_name
'Tsoukatos, Steven'
'Maibam, Ashakiran'
'Babarao, Ravichandar'
'Bloch, Witold M.'

_publ_section_title
;
 Topological control in paddlewheel metal-organic cages <i>via</i> ligand
 length variation.
;
_journal_issue 90
_journal_name_full 'Chemical communications (Cambridge, England)'
_journal_page_first 13183
_journal_page_last 13186
_journal_paper_doi 10.1039/d4cc03769c
_journal_volume 60
_journal_year 2024
_chemical_formula_moiety 'C153 H117 N3 O56 Rh8, (C3 N1 H7 O1)14, (H2 O1)4'
_chemical_formula_sum 'C195 H223 N17 O74 Rh8'
_chemical_formula_weight 4812.17
_space_group_crystal_system monoclinic
_space_group_IT_number 11
_space_group_name_Hall '-P 2yb'
_space_group_name_H-M_alt 'P 1 21/m 1'
_atom_sites_solution_hydrogens geom
_audit_creation_method SHELXL-2019/3
_audit_update_record
;
2024-09-23 deposited with the CCDC.	2024-09-25 downloaded from the CCDC.
;
_cell_angle_alpha 90
_cell_angle_beta 114.14(3)
_cell_angle_gamma 90
_cell_formula_units_Z 2
_cell_length_a 19.541(4)
_cell_length_b 30.103(6)
_cell_length_c 19.898(4)
_cell_measurement_reflns_used 13378
_cell_measurement_temperature 100(2)
_cell_measurement_theta_max 30.12
_cell_measurement_theta_min 0.90
_cell_volume 10681(4)
_computing_cell_refinement 'XDS (Kabsch, 1993)'
_computing_data_collection 'BluIce (McPhillips, 2002)'
_computing_data_reduction 'XDS (Kabsch, 1993)'
_computing_molecular_graphics 'shelXle (Huebschle, 2014)'
_computing_publication_material 'CIFTAB (Sheldrick, 1997)'
_computing_structure_refinement 'SHELXL-2019/2 (Sheldrick, 2019)'
_computing_structure_solution 'SHELXT 2018/2 (Sheldrick, 2018)'
_diffrn_ambient_temperature 100(2)
_diffrn_measured_fraction_theta_full 0.839
_diffrn_measured_fraction_theta_max 0.839
_diffrn_measurement_device_type 'ADSC Quantum 315r'
_diffrn_measurement_method 'Phi Scan'
_diffrn_radiation_monochromator 'Silicon Double Crystal'
_diffrn_radiation_type Synchrotron
_diffrn_radiation_wavelength 0.71073
_diffrn_reflns_av_R_equivalents 0.0956
_diffrn_reflns_av_unetI/netI 0.0585
_diffrn_reflns_Laue_measured_fraction_full 0.839
_diffrn_reflns_Laue_measured_fraction_max 0.839
_diffrn_reflns_limit_h_max 21
_diffrn_reflns_limit_h_min -21
_diffrn_reflns_limit_k_max 33
_diffrn_reflns_limit_k_min -33
_diffrn_reflns_limit_l_max 21
_diffrn_reflns_limit_l_min -21
_diffrn_reflns_number 78784
_diffrn_reflns_point_group_measured_fraction_full 0.839
_diffrn_reflns_point_group_measured_fraction_max 0.839
_diffrn_reflns_theta_full 23.357
_diffrn_reflns_theta_max 23.357
_diffrn_reflns_theta_min 1.121
_diffrn_source 'MX2 Beamline Australian Synchrotron'
_exptl_absorpt_coefficient_mu 0.694
_exptl_absorpt_correction_type none
_exptl_crystal_colour green
_exptl_crystal_density_diffrn 1.496
_exptl_crystal_description block
_exptl_crystal_F_000 4928
_exptl_crystal_size_max 0.18
_exptl_crystal_size_mid 0.14
_exptl_crystal_size_min 0.12
_refine_diff_density_max 0.853
_refine_diff_density_min -0.670
_refine_diff_density_rms 0.084
_refine_ls_extinction_method none
_refine_ls_goodness_of_fit_ref 1.072
_refine_ls_hydrogen_treatment constr
_refine_ls_matrix_type full
_refine_ls_number_parameters 983
_refine_ls_number_reflns 13321
_refine_ls_number_restraints 2010
_refine_ls_restrained_S_all 1.063
_refine_ls_R_factor_all 0.1143
_refine_ls_R_factor_gt 0.0829
_refine_ls_shift/su_max 0.001
_refine_ls_shift/su_mean 0.000
_refine_ls_structure_factor_coef Fsqd
_refine_ls_weighting_details 'w=1/[\s^2^(Fo^2^)+(0.1779P)^2^] where P=(Fo^2^+2Fc^2^)/3'
_refine_ls_weighting_scheme calc
_refine_ls_wR_factor_gt 0.2757
_refine_ls_wR_factor_ref 0.2987
_reflns_Friedel_coverage 0.000
_reflns_number_gt 7171
_reflns_number_total 13321
_reflns_threshold_expression 'I > 2\s(I)'
_cod_data_source_file d4cc03769c2.cif
_cod_data_source_block 1Rh
_cod_depositor_comments 'Adding full bibliography for 7133774--7133778.cif.'
_cod_original_sg_symbol_H-M 'P 21/m'
_cod_database_code 7133775
_shelx_shelxl_version_number 2019/3
_shelx_space_group_comment
;
The symmetry employed for this shelxl refinement is uniquely defined
by the following loop, which should always be used as a source of
symmetry information in preference to the above space-group names.
They are only intended as comments.
;

loop_
_space_group_symop_operation_xyz
'x, y, z'
'-x, y+1/2, -z'
'-x, -y, -z'
'x, -y-1/2, z'

loop_
_atom_site_label
_atom_site_type_symbol
_atom_site_fract_x
_atom_site_fract_y
_atom_site_fract_z
_atom_site_U_iso_or_equiv
_atom_site_adp_type
_atom_site_occupancy
_atom_site_site_symmetry_order
_atom_site_calc_flag
_atom_site_refinement_flags_posn
_atom_site_refinement_flags_adp
_atom_site_refinement_flags_occupancy
_atom_site_disorder_assembly
_atom_site_disorder_group
Rh01 Rh 0.83707(7) 0.750000 0.55233(7) 0.1103(4) Uani 1 2 d DS T P . .
Rh02 Rh 0.94004(7) 0.750000 0.51707(7) 0.1181(5) Uani 1 2 d S T P . .
O2 O 0.6415(5) 0.6852(3) 0.7377(5) 0.167(3) Uani 1 1 d D . . . .
Rh03 Rh 0.41497(7) 0.750000 0.41356(7) 0.1210(5) Uani 1 2 d DS T P . .
O3 O 0.5159(6) 0.750000 0.5154(6) 0.153(4) Uani 1 2 d DS T P . .
Rh04 Rh 0.30372(7) 0.750000 0.30165(7) 0.1310(5) Uani 1 2 d DS T P . .
O4 O 0.7403(6) 0.750000 0.5828(7) 0.149(4) Uani 1 2 d DS T P . .
Rh05 Rh 0.64496(6) 0.62381(3) 0.80282(6) 0.1343(4) Uani 1 1 d D U . . .
O5 O 0.2026(6) 0.750000 0.1974(7) 0.275(11) Uani 1 2 d DS T P . .
Rh06 Rh 0.65034(6) 0.56047(3) 0.87732(6) 0.1414(4) Uani 1 1 d . U . . .
O1_1 O 0.7318(5) 0.9635(3) 0.8525(5) 0.159(3) Uani 1 1 d D U . . .
O2_1 O 0.7270(4) 0.9038(3) 0.7791(4) 0.144(3) Uani 1 1 d D U . . .
C3_1 C 0.7576(5) 0.9381(4) 0.8145(6) 0.152(4) Uani 1 1 d D U . . .
C4_1 C 0.8300(5) 0.9534(3) 0.8138(6) 0.146(4) Uani 1 1 d D U . . .
C5_1 C 0.8631(6) 0.9923(4) 0.8512(7) 0.177(5) Uani 1 1 d D U . . .
H5_1 H 0.837196 1.010462 0.870668 0.212 Uiso 1 1 calc R U . . .
C6_1 C 0.9339(6) 1.0035(4) 0.8590(7) 0.174(5) Uani 1 1 d D U . . .
H6_1 H 0.955638 1.029290 0.884384 0.208 Uiso 1 1 calc R U . . .
C7_1 C 0.9745(5) 0.9772(3) 0.8300(6) 0.151(4) Uani 1 1 d D U . . .
C8_1 C 1.0483(5) 0.9876(3) 0.8419(6) 0.163(4) Uani 1 1 d D U . . .
C9_1 C 1.0868(5) 0.9627(3) 0.8115(6) 0.162(4) Uani 1 1 d D U . . .
C10_1 C 1.0540(5) 0.9248(3) 0.7674(5) 0.140(3) Uani 1 1 d D U . . .
C11_1 C 1.0944(5) 0.8996(3) 0.7361(6) 0.147(4) Uani 1 1 d D U . . .
H11_1 H 1.143475 0.907236 0.745058 0.177 Uiso 1 1 calc R U . . .
C12_1 C 1.0609(5) 0.8641(3) 0.6926(5) 0.141(4) Uani 1 1 d D U . . .
H12_1 H 1.087434 0.847908 0.671375 0.169 Uiso 1 1 calc R U . . .
C13_1 C 0.9881(5) 0.8514(3) 0.6793(5) 0.117(3) Uani 1 1 d D U . . .
C14_1 C 0.9491(5) 0.8751(3) 0.7109(5) 0.120(3) Uani 1 1 d D U . . .
H14_1 H 0.901000 0.865923 0.703253 0.144 Uiso 1 1 calc R U . . .
C15_1 C 0.9795(5) 0.9127(3) 0.7546(5) 0.131(3) Uani 1 1 d D U . . .
C16_1 C 0.9395(5) 0.9392(3) 0.7871(5) 0.143(4) Uani 1 1 d D U . . .
C17_1 C 0.8670(5) 0.9286(3) 0.7811(6) 0.145(4) Uani 1 1 d D U . . .
H17_1 H 0.843125 0.903702 0.753812 0.174 Uiso 1 1 calc R U . . .
O18_1 O 1.0820(5) 1.0243(3) 0.8844(6) 0.181(3) Uani 1 1 d D U . . .
O19_1 O 1.1571(5) 0.9750(3) 0.8207(6) 0.186(3) Uani 1 1 d D U . . .
C20_1 C 1.1319(11) 1.0138(6) 0.9587(9) 0.287(12) Uani 1 1 d D U . . .
H20A_1 H 1.153131 1.040681 0.984856 0.430 Uiso 1 1 calc R U . . .
H20B_1 H 1.104558 0.998800 0.982601 0.430 Uiso 1 1 calc R U . . .
H20C_1 H 1.171284 0.994850 0.958454 0.430 Uiso 1 1 calc R U . . .
C21_1 C 1.1666(10) 1.0121(5) 0.7808(11) 0.259(10) Uani 1 1 d D U . . .
H21A_1 H 1.219035 1.016515 0.793240 0.389 Uiso 1 1 calc R U . . .
H21B_1 H 1.140984 1.006525 0.728935 0.389 Uiso 1 1 calc R U . . .
H21C_1 H 1.146154 1.038205 0.793371 0.389 Uiso 1 1 calc R U . . .
C22_1 C 0.9533(5) 0.8125(3) 0.6296(5) 0.118(3) Uani 1 1 d D U . . .
O23_1 O 0.8907(4) 0.7986(2) 0.6263(4) 0.120(2) Uani 1 1 d D U . . .
O24_1 O 0.9885(4) 0.7977(2) 0.5928(4) 0.120(2) Uani 1 1 d D U . . .
O1_2 O 0.5697(5) 0.5334(3) 0.7902(5) 0.160(3) Uani 1 1 d D U . . .
O2_2 O 0.5637(5) 0.5937(3) 0.7195(4) 0.146(2) Uani 1 1 d D U . . .
C3_2 C 0.5398(5) 0.5567(4) 0.7314(6) 0.144(4) Uani 1 1 d D U . . .
C4_2 C 0.4692(5) 0.5376(3) 0.6728(5) 0.143(3) Uani 1 1 d D U . . .
C5_2 C 0.4438(6) 0.4956(3) 0.6810(6) 0.164(4) Uani 1 1 d D U . . .
H5_2 H 0.474053 0.477544 0.719601 0.197 Uiso 1 1 calc R U . . .
C6_2 C 0.3755(7) 0.4806(4) 0.6333(7) 0.180(5) Uani 1 1 d D U . . .
H6_2 H 0.360786 0.451846 0.638327 0.216 Uiso 1 1 calc R U . . .
C7_2 C 0.3268(6) 0.5080(3) 0.5767(6) 0.172(5) Uani 1 1 d D U . . .
C8_2 C 0.2525(6) 0.4936(4) 0.5306(6) 0.202(6) Uani 1 1 d D U . . .
C9_2 C 0.2065(6) 0.5203(4) 0.4767(6) 0.218(7) Uani 1 1 d D U . . .
C10_2 C 0.2303(6) 0.5617(3) 0.4602(6) 0.182(5) Uani 1 1 d D U . . .
C11_2 C 0.1838(6) 0.5870(4) 0.3979(7) 0.220(7) Uani 1 1 d D U . . .
H11_2 H 0.136595 0.576485 0.367205 0.264 Uiso 1 1 calc R U . . .
C12_2 C 0.2082(6) 0.6267(4) 0.3831(6) 0.189(6) Uani 1 1 d D U . . .
H12_2 H 0.176486 0.643505 0.343312 0.226 Uiso 1 1 calc R U . . .
C13_2 C 0.2794(5) 0.6426(3) 0.4262(5) 0.143(4) Uani 1 1 d D U . . .
C14_2 C 0.3263(5) 0.6182(3) 0.4858(5) 0.137(3) Uani 1 1 d D U . . .
H14_2 H 0.374016 0.628936 0.514383 0.164 Uiso 1 1 calc R U . . .
C15_2 C 0.3035(5) 0.5770(3) 0.5048(5) 0.148(4) Uani 1 1 d D U . . .
C16_2 C 0.3532(5) 0.5496(3) 0.5645(5) 0.150(4) Uani 1 1 d D U . . .
C17_2 C 0.4251(5) 0.5633(3) 0.6140(5) 0.138(3) Uani 1 1 d D U . . .
H17_2 H 0.443213 0.590618 0.606729 0.165 Uiso 1 1 calc R U . . .
O18_2 O 0.2318(7) 0.4510(4) 0.5412(7) 0.251(6) Uani 1 1 d D U . . .
O19_2 O 0.1304(6) 0.5114(4) 0.4391(7) 0.231(5) Uani 1 1 d D U . . .
C20_2 C 0.1859(16) 0.4503(11) 0.5824(16) 0.45(2) Uani 1 1 d D U . . .
H20A_2 H 0.173167 0.420168 0.588233 0.681 Uiso 1 1 calc R U . . .
H20B_2 H 0.213101 0.463326 0.630028 0.681 Uiso 1 1 calc R U . . .
H20C_2 H 0.140849 0.466979 0.556465 0.681 Uiso 1 1 calc R U . . .
C21_2 C 0.1223(14) 0.4815(8) 0.3816(12) 0.313(13) Uani 1 1 d D U . . .
H21A_2 H 0.070106 0.474742 0.354479 0.469 Uiso 1 1 calc R U . . .
H21B_2 H 0.141847 0.494751 0.349273 0.469 Uiso 1 1 calc R U . . .
H21C_2 H 0.149275 0.454658 0.402094 0.469 Uiso 1 1 calc R U . . .
C22_2 C 0.3069(6) 0.6857(3) 0.4068(6) 0.130(3) Uani 1 1 d D U . . .
O23_2 O 0.3687(4) 0.7003(2) 0.4506(4) 0.129(2) Uani 1 1 d D U . . .
O24_2 O 0.2626(4) 0.7017(3) 0.3452(4) 0.136(2) Uani 1 1 d D U . . .
O1_3 O 0.3532(4) 0.7017(3) 0.2644(4) 0.157(3) Uani 1 1 d D U . . .
O2_3 O 0.4569(4) 0.7035(3) 0.3682(4) 0.134(2) Uani 1 1 d D U . . .
C3_3 C 0.4188(6) 0.6914(3) 0.3026(6) 0.143(4) Uani 1 1 d D U . . .
C4_3 C 0.4546(5) 0.6593(3) 0.2690(5) 0.135(3) Uani 1 1 d D U . . .
C5_3 C 0.4129(5) 0.6338(4) 0.2091(6) 0.159(4) Uani 1 1 d D U . . .
H5_3 H 0.360835 0.634247 0.190828 0.191 Uiso 1 1 calc R U . . .
C6_3 C 0.4477(5) 0.6075(4) 0.1758(6) 0.152(4) Uani 1 1 d D U . . .
H6_3 H 0.418701 0.589334 0.136758 0.183 Uiso 1 1 calc R U . . .
C7_3 C 0.5262(4) 0.6076(3) 0.1996(5) 0.126(3) Uani 1 1 d D U . . .
C8_3 C 0.5629(5) 0.5826(3) 0.1637(5) 0.121(3) Uani 1 1 d D U . . .
C9_3 C 0.6394(5) 0.5847(3) 0.1859(5) 0.129(3) Uani 1 1 d D U . . .
C10_3 C 0.6851(5) 0.6113(3) 0.2465(5) 0.127(3) Uani 1 1 d D U . . .
C11_3 C 0.7629(5) 0.6169(4) 0.2672(5) 0.151(4) Uani 1 1 d D U . . .
H11_3 H 0.785536 0.602928 0.239877 0.181 Uiso 1 1 calc R U . . .
C12_3 C 0.8055(5) 0.6423(3) 0.3261(5) 0.143(4) Uani 1 1 d D U . . .
H12_3 H 0.856703 0.644956 0.338789 0.171 Uiso 1 1 calc R U . . .
C13_3 C 0.7734(4) 0.6644(3) 0.3677(5) 0.128(3) Uani 1 1 d D U . . .
C14_3 C 0.6979(4) 0.6606(3) 0.3474(5) 0.122(3) Uani 1 1 d D U . . .
H14_3 H 0.676416 0.675274 0.375167 0.147 Uiso 1 1 calc R U . . .
C15_3 C 0.6509(4) 0.6353(3) 0.2857(5) 0.124(3) Uani 1 1 d D U . . .
C16_3 C 0.5695(4) 0.6342(3) 0.2614(5) 0.123(3) Uani 1 1 d D U . . .
C17_3 C 0.5323(5) 0.6598(3) 0.2951(5) 0.128(3) Uani 1 1 d D U . . .
H17_3 H 0.560054 0.677260 0.335643 0.154 Uiso 1 1 calc R U . . .
O18_3 O 0.5180(4) 0.5582(2) 0.1039(4) 0.136(2) Uani 1 1 d D U . . .
O19_3 O 0.6744(4) 0.5612(2) 0.1497(4) 0.136(2) Uani 1 1 d D U . . .
C20_3 C 0.5295(8) 0.5102(3) 0.1099(7) 0.162(5) Uani 1 1 d D U . . .
H20A_3 H 0.495570 0.496167 0.065349 0.243 Uiso 1 1 calc R U . . .
H20B_3 H 0.580221 0.503531 0.117462 0.243 Uiso 1 1 calc R U . . .
H20C_3 H 0.520368 0.499205 0.150756 0.243 Uiso 1 1 calc R U . . .
C21_3 C 0.6646(7) 0.5788(4) 0.0806(6) 0.157(4) Uani 1 1 d D U . . .
H21A_3 H 0.690652 0.560607 0.059083 0.236 Uiso 1 1 calc R U . . .
H21B_3 H 0.612165 0.579454 0.048695 0.236 Uiso 1 1 calc R U . . .
H21C_3 H 0.684400 0.608489 0.087040 0.236 Uiso 1 1 calc R U . . .
C22_3 C 0.8186(5) 0.6922(3) 0.4336(5) 0.123(3) Uani 1 1 d D U . . .
O23_3 O 0.7882(4) 0.7034(2) 0.4751(4) 0.1155(19) Uani 1 1 d D U . . .
O24_3 O 0.8839(4) 0.7036(3) 0.4388(4) 0.137(2) Uani 1 1 d D U . . .
C20_4^a C 0.2641(10) 0.7035(10) 1.0145(19) 0.444(19) Uani 1 1 d D U . A -1
H20A_4^a H 0.248958 0.684758 1.045026 0.667 Uiso 0.5 1 calc R U P A -1
H20B_4^a H 0.246834 0.733272 1.015595 0.667 Uiso 0.5 1 calc R U P A -1
H20C_4^a H 0.242669 0.692619 0.964822 0.667 Uiso 0.5 1 calc R U P A -1
H20D_4^a H 0.243349 0.722341 0.971936 0.667 Uiso 0.5 1 calc R U P A -1
H20E_4^a H 0.245473 0.673828 1.001367 0.667 Uiso 0.5 1 calc R U P A -1
H20F_4^a H 0.249638 0.714480 1.052140 0.667 Uiso 0.5 1 calc R U P A -1
O1_4 O 0.5715(4) 0.5910(3) 0.9048(5) 0.145(3) Uani 1 1 d D U . . .
O2_4 O 0.5681(4) 0.6507(3) 0.8349(4) 0.140(2) Uani 1 1 d D U . . .
C3_4 C 0.5536(5) 0.6301(3) 0.8824(6) 0.141(4) Uani 1 1 d D U . . .
C4_4 C 0.5077(5) 0.6550(3) 0.9156(5) 0.144(4) Uani 1 1 d D U . . .
C5_4 C 0.4751(7) 0.6332(4) 0.9566(7) 0.169(5) Uani 1 1 d D U . . .
H5_4 H 0.484100 0.603036 0.966449 0.203 Uiso 1 1 calc R U . . .
C6_4 C 0.4300(7) 0.6555(4) 0.9826(7) 0.185(5) Uani 1 1 d D U . . .
H6_4 H 0.402767 0.639871 1.003641 0.223 Uiso 1 1 calc R U . . .
C7_4 C 0.4246(6) 0.7021(4) 0.9776(6) 0.166(4) Uani 1 1 d D U . . .
C8_4 C 0.3827(7) 0.7279(4) 1.0079(7) 0.191(6) Uani 1 1 d D U . . .
C16_4 C 0.4630(6) 0.7254(3) 0.9411(6) 0.154(4) Uani 1 1 d D U . . .
C17_4 C 0.5029(6) 0.7004(3) 0.9094(5) 0.145(4) Uani 1 1 d D U . . .
H17_4 H 0.526625 0.714985 0.883606 0.174 Uiso 1 1 calc R U . . .
O18_4 O 0.3456(7) 0.7034(4) 1.0419(8) 0.256(6) Uani 1 1 d D U . . .
C20_5^a C 0.9521(13) 0.7069(9) 1.3312(9) 0.373(16) Uani 1 1 d D U . B -1
H20A_5^a H 0.983054 0.689565 1.373109 0.560 Uiso 0.5 1 calc R U P B -1
H20B_5^a H 0.953457 0.737462 1.345317 0.560 Uiso 0.5 1 calc R U P B -1
H20C_5^a H 0.901382 0.696195 1.312929 0.560 Uiso 0.5 1 calc R U P B -1
H20D_5^a H 0.908875 0.725916 1.314461 0.560 Uiso 0.5 1 calc R U P B -1
H20E_5^a H 0.938472 0.678019 1.342253 0.560 Uiso 0.5 1 calc R U P B -1
H20F_5^a H 0.990546 0.719286 1.374641 0.560 Uiso 0.5 1 calc R U P B -1
O1_5 O 0.7329(4) 0.5923(3) 0.9643(5) 0.152(3) Uani 1 1 d D U . . .
O2_5 O 0.7259(4) 0.6520(2) 0.8931(4) 0.142(2) Uani 1 1 d D U . . .
C3_5 C 0.7486(5) 0.6312(3) 0.9547(6) 0.143(4) Uani 1 1 d D U . . .
C4_5 C 0.8000(5) 0.6559(3) 1.0216(5) 0.151(4) Uani 1 1 d D U . . .
C5_5 C 0.8408(7) 0.6338(4) 1.0873(6) 0.168(5) Uani 1 1 d D U . . .
H5_5 H 0.837035 0.603073 1.089498 0.201 Uiso 1 1 calc R U . . .
C6_5 C 0.8863(7) 0.6567(4) 1.1484(6) 0.176(5) Uani 1 1 d D U . . .
H6_5 H 0.915362 0.641278 1.191087 0.211 Uiso 1 1 calc R U . . .
C7_5 C 0.8898(6) 0.7038(4) 1.1477(5) 0.160(4) Uani 1 1 d D U . . .
C8_5 C 0.9351(7) 0.7279(4) 1.2127(6) 0.189(6) Uani 1 1 d D U . . .
C16_5 C 0.8477(6) 0.7270(3) 1.0814(5) 0.147(4) Uani 1 1 d D U . . .
C17_5 C 0.8036(5) 0.7017(3) 1.0192(6) 0.150(4) Uani 1 1 d D U . . .
H17_5 H 0.776145 0.716275 0.975098 0.180 Uiso 1 1 calc R U . . .
O18_5 O 0.9796(7) 0.7030(5) 1.2741(5) 0.236(5) Uani 1 1 d D U . . .
O1_6 O 0.6542(6) 0.5025(3) 0.9492(6) 0.185(2) Uani 1 1 d D U . . .
N1_6 N 0.7075(6) 0.4393(4) 1.0043(7) 0.185(2) Uani 1 1 d D U . . .
C1_6 C 0.6924(7) 0.4704(5) 0.9503(7) 0.161(4) Uani 1 1 d D U . . .
H1_6 H 0.711166 0.467072 0.914519 0.193 Uiso 1 1 calc R U . . .
C2_6 C 0.6750(8) 0.4439(5) 1.0576(8) 0.185(2) Uani 1 1 d D U . . .
H2A_6 H 0.690793 0.419608 1.091718 0.278 Uiso 1 1 calc R U . . .
H2B_6 H 0.691398 0.471406 1.083832 0.278 Uiso 1 1 calc R U . . .
H2C_6 H 0.621300 0.443931 1.032587 0.278 Uiso 1 1 calc R U . . .
C3_6 C 0.7513(8) 0.4024(4) 1.0110(9) 0.185(2) Uani 1 1 d D U . . .
H3A_6 H 0.754234 0.385234 1.052715 0.278 Uiso 1 1 calc R U . . .
H3B_6 H 0.729563 0.384694 0.967191 0.278 Uiso 1 1 calc R U . . .
H3C_6 H 0.800750 0.411588 1.017735 0.278 Uiso 1 1 calc R U . . .
O1_7 O 1.0415(7) 0.750000 0.4878(6) 0.149(4) Uani 1 2 d DS TU P . .
N1_7 N 1.1640(10) 0.750000 0.5085(12) 0.298(8) Uani 1 2 d DS TU P . .
C1_7 C 1.1020(10) 0.750000 0.5234(12) 0.214(9) Uani 1 2 d DS TU P . .
H1_7 H 1.112820 0.750000 0.573489 0.256 Uiso 1 2 calc R U P . .
C2_7 C 1.1548(12) 0.750000 0.4347(12) 0.298(8) Uani 1 2 d DS TU P . .
H2A_7 H 1.203040 0.750000 0.432743 0.447 Uiso 1 2 calc R U P . .
H2B_7 H 1.127435 0.723962 0.410421 0.447 Uiso 0.5 1 calc R U P . .
H2C_7 H 1.127435 0.776038 0.410421 0.447 Uiso 0.5 1 calc R U P . .
C3_7 C 1.2419(11) 0.750000 0.5601(13) 0.298(8) Uani 1 2 d DS TU P . .
H3A_7 H 1.273321 0.750000 0.533621 0.447 Uiso 1 2 calc R U P . .
H3B_7 H 1.251951 0.776038 0.590526 0.447 Uiso 0.5 1 calc R U P . .
H3C_7 H 1.251951 0.723962 0.590526 0.447 Uiso 0.5 1 calc R U P . .

loop_
_atom_site_aniso_label
_atom_site_aniso_U_11
_atom_site_aniso_U_22
_atom_site_aniso_U_33
_atom_site_aniso_U_23
_atom_site_aniso_U_13
_atom_site_aniso_U_12
Rh01 0.1104(8) 0.1104(8) 0.1272(9) 0.000 0.0659(7) 0.000
Rh02 0.1117(9) 0.1293(10) 0.1320(10) 0.000 0.0688(8) 0.000
O2 0.201(8) 0.155(6) 0.159(7) 0.031(5) 0.088(6) 0.001(6)
Rh03 0.1181(9) 0.1317(10) 0.1301(10) 0.000 0.0679(8) 0.000
O3 0.144(8) 0.164(9) 0.144(8) 0.000 0.052(7) 0.000
Rh04 0.1152(9) 0.1634(12) 0.1298(10) 0.000 0.0656(8) 0.000
O4 0.152(8) 0.148(9) 0.179(10) 0.000 0.100(8) 0.000
Rh05 0.1357(8) 0.1261(7) 0.1558(9) 0.0231(6) 0.0745(7) 0.0016(6)
O5 0.100(8) 0.58(3) 0.150(11) 0.000 0.053(8) 0.000
Rh06 0.1397(8) 0.1342(8) 0.1652(9) 0.0302(6) 0.0774(7) -0.0013(6)
O1_1 0.175(7) 0.146(6) 0.182(7) -0.043(5) 0.098(6) -0.011(6)
O2_1 0.139(6) 0.139(6) 0.178(7) -0.046(5) 0.089(5) -0.022(5)
C3_1 0.157(9) 0.138(9) 0.185(11) -0.031(7) 0.094(8) -0.013(7)
C4_1 0.139(8) 0.125(8) 0.187(10) -0.040(7) 0.080(7) -0.019(6)
C5_1 0.151(9) 0.158(10) 0.210(12) -0.069(9) 0.064(10) -0.028(8)
C6_1 0.172(10) 0.151(10) 0.204(12) -0.074(9) 0.082(10) -0.043(8)
C7_1 0.158(8) 0.128(8) 0.182(10) -0.036(7) 0.083(8) -0.038(7)
C8_1 0.158(8) 0.146(9) 0.186(11) -0.038(7) 0.070(8) -0.052(7)
C9_1 0.141(8) 0.154(9) 0.186(11) -0.027(7) 0.062(8) -0.041(7)
C10_1 0.137(7) 0.137(8) 0.161(9) -0.020(6) 0.075(7) -0.032(6)
C11_1 0.143(9) 0.141(9) 0.180(11) -0.015(7) 0.089(8) -0.023(7)
C12_1 0.129(7) 0.139(8) 0.176(10) -0.011(7) 0.083(8) -0.023(6)
C13_1 0.116(6) 0.112(7) 0.136(8) -0.001(5) 0.066(6) -0.009(5)
C14_1 0.113(7) 0.118(7) 0.142(8) -0.011(5) 0.065(6) -0.024(6)
C15_1 0.138(7) 0.115(7) 0.157(9) -0.014(6) 0.076(7) -0.024(6)
C16_1 0.158(8) 0.122(8) 0.173(10) -0.034(6) 0.090(8) -0.035(6)
C17_1 0.152(8) 0.122(8) 0.177(10) -0.035(7) 0.083(8) -0.024(7)
O18_1 0.174(8) 0.145(7) 0.216(9) -0.032(6) 0.070(7) -0.038(6)
O19_1 0.154(7) 0.170(7) 0.229(10) -0.030(7) 0.073(7) -0.039(6)
C20_1 0.25(2) 0.207(17) 0.260(16) -0.052(15) -0.043(15) -0.028(15)
C21_1 0.241(18) 0.136(12) 0.45(3) 0.029(14) 0.19(2) -0.034(12)
C22_1 0.110(7) 0.117(7) 0.135(8) 0.007(5) 0.059(6) 0.001(5)
O23_1 0.121(5) 0.121(5) 0.141(5) -0.002(4) 0.078(4) -0.003(4)
O24_1 0.116(5) 0.123(5) 0.145(5) 0.004(4) 0.076(4) -0.006(4)
O1_2 0.180(7) 0.124(6) 0.185(7) 0.032(5) 0.086(6) 0.003(5)
O2_2 0.170(7) 0.125(5) 0.165(6) 0.018(5) 0.092(5) 0.006(5)
C3_2 0.156(9) 0.127(8) 0.166(9) 0.005(6) 0.082(7) 0.003(7)
C4_2 0.166(9) 0.128(8) 0.160(8) 0.007(6) 0.091(6) -0.012(6)
C5_2 0.195(11) 0.133(8) 0.174(11) 0.007(8) 0.086(8) -0.033(8)
C6_2 0.200(11) 0.154(10) 0.194(13) 0.004(8) 0.089(8) -0.049(8)
C7_2 0.196(10) 0.157(9) 0.168(11) -0.006(7) 0.081(8) -0.051(8)
C8_2 0.210(11) 0.208(11) 0.191(12) 0.012(9) 0.085(8) -0.078(9)
C9_2 0.196(11) 0.218(12) 0.216(13) 0.017(9) 0.060(10) -0.086(10)
C10_2 0.159(9) 0.170(10) 0.207(12) 0.007(8) 0.064(8) -0.041(8)
C11_2 0.154(11) 0.240(15) 0.230(14) 0.047(11) 0.042(9) -0.061(10)
C12_2 0.125(8) 0.201(12) 0.215(13) 0.038(10) 0.044(8) -0.036(8)
C13_2 0.128(7) 0.156(8) 0.159(9) 0.005(6) 0.074(7) -0.020(6)
C14_2 0.129(8) 0.140(8) 0.153(9) -0.012(6) 0.069(7) -0.011(6)
C15_2 0.147(8) 0.148(8) 0.161(9) -0.012(6) 0.075(6) -0.027(7)
C16_2 0.169(9) 0.145(8) 0.151(9) -0.010(6) 0.081(6) -0.035(7)
C17_2 0.158(8) 0.126(8) 0.152(9) 0.002(6) 0.086(6) -0.009(7)
O18_2 0.238(11) 0.237(10) 0.268(12) 0.038(9) 0.092(9) -0.104(9)
O19_2 0.210(9) 0.248(12) 0.230(12) -0.008(9) 0.085(9) -0.085(9)
C20_2 0.37(3) 0.59(5) 0.48(4) 0.16(3) 0.26(3) -0.12(3)
C21_2 0.32(3) 0.32(3) 0.24(2) -0.069(17) 0.052(19) -0.07(2)
C22_2 0.120(7) 0.140(8) 0.153(8) -0.013(6) 0.078(6) -0.008(6)
O23_2 0.128(5) 0.140(5) 0.127(5) -0.013(4) 0.060(4) -0.017(4)
O24_2 0.121(5) 0.161(6) 0.141(6) -0.007(5) 0.069(4) 0.001(5)
O1_3 0.117(5) 0.211(8) 0.160(6) -0.035(6) 0.073(5) 0.004(6)
O2_3 0.120(5) 0.147(6) 0.146(6) -0.010(5) 0.066(4) -0.006(5)
C3_3 0.111(7) 0.163(9) 0.165(8) -0.015(7) 0.068(6) -0.010(7)
C4_3 0.111(6) 0.160(9) 0.143(8) -0.018(6) 0.062(6) -0.006(6)
C5_3 0.127(8) 0.200(12) 0.167(10) -0.038(8) 0.079(7) -0.008(8)
C6_3 0.129(7) 0.166(10) 0.170(10) -0.039(8) 0.069(7) -0.014(8)
C7_3 0.121(6) 0.127(7) 0.150(8) -0.012(6) 0.076(6) -0.008(6)
C8_3 0.131(6) 0.113(7) 0.132(7) -0.007(5) 0.068(6) -0.011(6)
C9_3 0.129(6) 0.126(8) 0.141(8) -0.016(6) 0.066(6) 0.001(6)
C10_3 0.120(6) 0.133(8) 0.133(8) -0.020(5) 0.057(6) -0.005(6)
C11_3 0.128(7) 0.183(11) 0.143(9) -0.037(7) 0.057(7) 0.006(7)
C12_3 0.105(7) 0.166(10) 0.159(9) -0.039(7) 0.057(6) 0.007(7)
C13_3 0.109(6) 0.143(8) 0.145(8) -0.014(6) 0.065(6) 0.006(6)
C14_3 0.125(6) 0.135(8) 0.123(7) -0.009(6) 0.067(6) 0.002(6)
C15_3 0.128(6) 0.127(7) 0.125(7) -0.010(5) 0.062(6) -0.007(6)
C16_3 0.123(6) 0.127(7) 0.133(7) -0.009(5) 0.067(6) 0.001(6)
C17_3 0.120(6) 0.151(9) 0.131(8) -0.011(6) 0.069(6) -0.002(6)
O18_3 0.138(6) 0.122(5) 0.153(6) -0.019(4) 0.065(5) -0.014(4)
O19_3 0.139(5) 0.142(6) 0.141(6) -0.020(4) 0.072(5) 0.008(5)
C20_3 0.212(13) 0.130(7) 0.161(11) -0.025(8) 0.092(10) -0.008(9)
C21_3 0.183(12) 0.153(10) 0.176(10) -0.002(8) 0.115(10) -0.014(9)
C22_3 0.120(7) 0.122(7) 0.150(8) -0.005(6) 0.079(6) 0.014(6)
O23_3 0.118(5) 0.116(5) 0.130(5) -0.001(4) 0.069(4) 0.009(4)
O24_3 0.128(5) 0.164(6) 0.141(5) -0.022(5) 0.077(5) 0.006(5)
C20_4^a 0.247(14) 0.44(4) 0.70(5) 0.11(4) 0.24(3) -0.03(2)
O1_4 0.119(5) 0.153(6) 0.178(7) 0.039(5) 0.074(5) 0.011(5)
O2_4 0.142(6) 0.143(6) 0.146(6) 0.025(4) 0.070(5) 0.009(5)
C3_4 0.106(7) 0.156(8) 0.168(10) 0.040(7) 0.063(7) 0.015(7)
C4_4 0.148(9) 0.153(7) 0.147(9) 0.020(7) 0.077(7) 0.005(7)
C5_4 0.151(10) 0.183(10) 0.206(12) 0.045(9) 0.106(9) 0.012(8)
C6_4 0.166(11) 0.222(11) 0.199(12) 0.079(11) 0.107(9) 0.049(10)
C7_4 0.136(9) 0.212(10) 0.168(10) 0.055(9) 0.081(7) 0.047(9)
C8_4 0.202(11) 0.242(15) 0.181(10) 0.047(9) 0.132(9) 0.028(9)
C16_4 0.125(8) 0.192(10) 0.155(9) 0.021(7) 0.067(7) 0.024(7)
C17_4 0.155(9) 0.161(8) 0.137(9) 0.011(8) 0.078(7) -0.002(8)
O18_4 0.244(11) 0.287(13) 0.331(14) 0.104(11) 0.215(11) 0.053(10)
C20_5^a 0.45(3) 0.54(4) 0.178(14) -0.058(18) 0.178(18) -0.20(3)
O1_5 0.148(6) 0.143(6) 0.185(7) 0.037(5) 0.086(6) 0.005(5)
O2_5 0.156(6) 0.128(5) 0.150(6) 0.018(4) 0.072(5) 0.004(5)
C3_5 0.121(8) 0.143(8) 0.176(8) 0.035(6) 0.072(7) 0.002(7)
C4_5 0.126(8) 0.176(8) 0.153(8) 0.031(7) 0.058(6) -0.004(8)
C5_5 0.143(10) 0.180(10) 0.176(10) 0.044(8) 0.061(8) 0.003(8)
C6_5 0.147(10) 0.220(11) 0.161(10) 0.048(9) 0.064(8) -0.019(10)
C7_5 0.134(9) 0.215(11) 0.150(8) 0.017(7) 0.077(7) -0.013(9)
C8_5 0.170(11) 0.265(16) 0.152(8) 0.005(7) 0.087(8) -0.027(9)
C16_5 0.136(8) 0.192(11) 0.137(7) 0.001(6) 0.078(6) -0.006(7)
C17_5 0.124(8) 0.176(9) 0.156(8) 0.014(7) 0.062(7) -0.003(8)
O18_5 0.267(12) 0.312(13) 0.128(7) 0.029(8) 0.079(7) -0.029(10)
O1_6 0.165(5) 0.166(5) 0.242(6) 0.041(5) 0.101(5) 0.009(4)
N1_6 0.165(5) 0.166(5) 0.242(6) 0.041(5) 0.101(5) 0.009(4)
C1_6 0.152(10) 0.170(10) 0.155(9) 0.001(8) 0.056(8) -0.022(7)
C2_6 0.165(5) 0.166(5) 0.242(6) 0.041(5) 0.101(5) 0.009(4)
C3_6 0.165(5) 0.166(5) 0.242(6) 0.041(5) 0.101(5) 0.009(4)
O1_7 0.129(7) 0.209(11) 0.137(9) 0.000 0.082(7) 0.000
N1_7 0.153(8) 0.54(2) 0.228(14) 0.000 0.108(11) 0.000
C1_7 0.138(9) 0.36(2) 0.156(14) 0.000 0.070(10) 0.000
C2_7 0.153(8) 0.54(2) 0.228(14) 0.000 0.108(11) 0.000
C3_7 0.153(8) 0.54(2) 0.228(14) 0.000 0.108(11) 0.000

loop_
_atom_type_symbol
_atom_type_description
_atom_type_scat_dispersion_real
_atom_type_scat_dispersion_imag
_atom_type_scat_source
C C 0.0033 0.0016 'International Tables Vol C Tables 4.2.6.8 and 6.1.1.4'
H H 0.0000 0.0000 'International Tables Vol C Tables 4.2.6.8 and 6.1.1.4'
N N 0.0061 0.0033 'International Tables Vol C Tables 4.2.6.8 and 6.1.1.4'
O O 0.0106 0.0060 'International Tables Vol C Tables 4.2.6.8 and 6.1.1.4'
Rh Rh -1.1178 0.9187 'International Tables Vol C Tables 4.2.6.8 and 6.1.1.4'

loop_
_geom_angle_atom_site_label_1
_geom_angle_atom_site_label_2
_geom_angle_atom_site_label_3
_geom_angle
_geom_angle_site_symmetry_1
_geom_angle_site_symmetry_3
_geom_angle_publ_flag
O23_3 Rh01 O23_3 88.5(4) 4_575 . ?
O23_3 Rh01 O23_1_$1 175.9(3) 4_575 4_575 ?
O23_3 Rh01 O23_1_$1 89.7(3) . 4_575 ?
O23_3 Rh01 O23_1 89.7(3) 4_575 . ?
O23_3 Rh01 O23_1 175.9(3) . . ?
O23_1 Rh01 O23_1 91.9(4) 4_575 . ?
O23_3 Rh01 O4 91.0(3) 4_575 . ?
O23_3 Rh01 O4 91.0(3) . . ?
O23_1 Rh01 O4 92.7(3) 4_575 . ?
O23_1 Rh01 O4 92.7(3) . . ?
O23_3 Rh01 Rh02 88.26(18) 4_575 . ?
O23_3 Rh01 Rh02 88.26(18) . . ?
O23_1 Rh01 Rh02 88.06(18) 4_575 . ?
O23_1 Rh01 Rh02 88.06(18) . . ?
O4 Rh01 Rh02 178.9(3) . . ?
O24_1 Rh02 O24_1_$1 90.9(4) . 4_575 ?
O24_1 Rh02 O24_3 176.0(3) . . ?
O24_1 Rh02 O24_3 91.4(3) 4_575 . ?
O24_1 Rh02 O24_3_$1 91.4(3) . 4_575 ?
O24_1 Rh02 O24_3_$1 176.0(3) 4_575 4_575 ?
O24_3 Rh02 O24_3_$1 86.1(4) . 4_575 ?
O24_1 Rh02 O1_7 90.0(3) . . ?
O24_1 Rh02 O1_7 90.0(3) 4_575 . ?
O24_3 Rh02 O1_7 93.3(3) . . ?
O24_3 Rh02 O1_7 93.3(3) 4_575 . ?
O24_1 Rh02 Rh01 88.55(18) . . ?
O24_1 Rh02 Rh01 88.55(18) 4_575 . ?
O24_3 Rh02 Rh01 88.26(19) . . ?
O24_3 Rh02 Rh01 88.26(19) 4_575 . ?
O1_7 Rh02 Rh01 177.9(3) . . ?
O2_3 Rh03 O2_3 88.2(4) 4_575 . ?
O2_3 Rh03 O23_2_$1 88.5(3) 4_575 4_575 ?
O2_3 Rh03 O23_2_$1 175.0(3) . 4_575 ?
O2_3 Rh03 O23_2 175.0(3) 4_575 . ?
O2_3 Rh03 O23_2 88.5(3) . . ?
O23_2 Rh03 O23_2 94.6(4) 4_575 . ?
O2_3 Rh03 O3 92.2(3) 4_575 . ?
O2_3 Rh03 O3 92.2(3) . . ?
O23_2 Rh03 O3 91.7(3) 4_575 . ?
O23_2 Rh03 O3 91.7(3) . . ?
O2_3 Rh03 Rh04 87.9(2) 4_575 . ?
O2_3 Rh03 Rh04 87.9(2) . . ?
O23_2 Rh03 Rh04 88.2(2) 4_575 . ?
O23_2 Rh03 Rh04 88.2(2) . . ?
O3 Rh03 Rh04 179.9(3) . . ?
O24_2 Rh04 O24_2_$1 92.0(4) . 4_575 ?
O24_2 Rh04 O1_3_$1 175.5(3) . 4_575 ?
O24_2 Rh04 O1_3_$1 88.5(3) 4_575 4_575 ?
O24_2 Rh04 O1_3 88.5(3) . . ?
O24_2 Rh04 O1_3 175.5(3) 4_575 . ?
O1_3 Rh04 O1_3 90.6(5) 4_575 . ?
O24_2 Rh04 O5 92.5(3) . . ?
O24_2 Rh04 O5 92.5(3) 4_575 . ?
O1_3 Rh04 O5 91.9(3) 4_575 . ?
O1_3 Rh04 O5 91.9(3) . . ?
O24_2 Rh04 Rh03 88.3(2) . . ?
O24_2 Rh04 Rh03 88.3(2) 4_575 . ?
O1_3 Rh04 Rh03 87.3(2) 4_575 . ?
O1_3 Rh04 Rh03 87.3(2) . . ?
O5 Rh04 Rh03 178.9(3) . . ?
O2_2 Rh05 O2_4 90.2(3) . . ?
O2_2 Rh05 O2_1_$1 93.3(3) . 4_575 ?
O2_4 Rh05 O2_1_$1 175.6(3) . 4_575 ?
O2_2 Rh05 O2_5 175.9(3) . . ?
O2_4 Rh05 O2_5 87.9(3) . . ?
O2_1 Rh05 O2_5 88.5(3) 4_575 . ?
O2_2 Rh05 O2 93.9(3) . . ?
O2_4 Rh05 O2 90.1(3) . . ?
O2_1 Rh05 O2 92.4(3) 4_575 . ?
O2_5 Rh05 O2 89.7(3) . . ?
O2_2 Rh05 Rh06 88.4(2) . . ?
O2_4 Rh05 Rh06 88.5(2) . . ?
O2_1 Rh05 Rh06 88.8(2) 4_575 . ?
O2_5 Rh05 Rh06 87.9(2) . . ?
O2 Rh05 Rh06 177.3(2) . . ?
O1_2 Rh06 O1_1_$1 93.7(4) . 4_575 ?
O1_2 Rh06 O1_4 90.1(3) . . ?
O1_1 Rh06 O1_4 174.4(3) 4_575 . ?
O1_2 Rh06 O1_5 176.4(3) . . ?
O1_1 Rh06 O1_5 86.9(3) 4_575 . ?
O1_4 Rh06 O1_5 89.0(3) . . ?
O1_2 Rh06 O1_6 92.5(4) . . ?
O1_1 Rh06 O1_6 93.1(3) 4_575 . ?
O1_4 Rh06 O1_6 90.7(3) . . ?
O1_5 Rh06 O1_6 91.0(4) . . ?
O1_2 Rh06 Rh05 88.2(2) . . ?
O1_1 Rh06 Rh05 88.4(2) 4_575 . ?
O1_4 Rh06 Rh05 87.7(2) . . ?
O1_5 Rh06 Rh05 88.3(2) . . ?
O1_6 Rh06 Rh05 178.2(3) . . ?
C3_1 O1_1 Rh06_$1 117.8(6) . 4_575 ?
C3_1 O2_1 Rh05_$1 116.5(6) . 4_575 ?
O2_1 C3_1 O1_1 126.6(9) . . ?
O2_1 C3_1 C4_1 118.8(8) . . ?
O1_1 C3_1 C4_1 114.5(8) . . ?
C17_1 C4_1 C5_1 119.4(7) . . ?
C17_1 C4_1 C3_1 121.4(7) . . ?
C5_1 C4_1 C3_1 119.1(8) . . ?
C6_1 C5_1 C4_1 119.5(8) . . ?
C6_1 C5_1 H5_1 120.3 . . ?
C4_1 C5_1 H5_1 120.3 . . ?
C5_1 C6_1 C7_1 122.1(8) . . ?
C5_1 C6_1 H6_1 118.9 . . ?
C7_1 C6_1 H6_1 118.9 . . ?
C8_1 C7_1 C6_1 121.6(8) . . ?
C8_1 C7_1 C16_1 119.4(7) . . ?
C6_1 C7_1 C16_1 119.0(7) . . ?
C9_1 C8_1 O18_1 119.9(8) . . ?
C9_1 C8_1 C7_1 121.2(8) . . ?
O18_1 C8_1 C7_1 118.9(8) . . ?
O19_1 C9_1 C8_1 119.9(8) . . ?
O19_1 C9_1 C10_1 118.5(8) . . ?
C8_1 C9_1 C10_1 121.6(8) . . ?
C11_1 C10_1 C15_1 120.1(7) . . ?
C11_1 C10_1 C9_1 120.8(7) . . ?
C15_1 C10_1 C9_1 119.1(7) . . ?
C12_1 C11_1 C10_1 119.5(8) . . ?
C12_1 C11_1 H11_1 120.3 . . ?
C10_1 C11_1 H11_1 120.3 . . ?
C11_1 C12_1 C13_1 121.7(8) . . ?
C11_1 C12_1 H12_1 119.2 . . ?
C13_1 C12_1 H12_1 119.2 . . ?
C14_1 C13_1 C12_1 119.1(7) . . ?
C14_1 C13_1 C22_1 121.3(7) . . ?
C12_1 C13_1 C22_1 119.5(7) . . ?
C13_1 C14_1 C15_1 122.0(7) . . ?
C13_1 C14_1 H14_1 119.0 . . ?
C15_1 C14_1 H14_1 119.0 . . ?
C14_1 C15_1 C10_1 117.5(7) . . ?
C14_1 C15_1 C16_1 123.6(7) . . ?
C10_1 C15_1 C16_1 118.9(7) . . ?
C17_1 C16_1 C7_1 116.9(7) . . ?
C17_1 C16_1 C15_1 123.2(7) . . ?
C7_1 C16_1 C15_1 119.8(7) . . ?
C4_1 C17_1 C16_1 122.8(7) . . ?
C4_1 C17_1 H17_1 118.6 . . ?
C16_1 C17_1 H17_1 118.6 . . ?
C8_1 O18_1 C20_1 114.1(11) . . ?
C9_1 O19_1 C21_1 119.5(11) . . ?
O18_1 C20_1 H20A_1 109.5 . . ?
O18_1 C20_1 H20B_1 109.5 . . ?
H20A_1 C20_1 H20B_1 109.5 . . ?
O18_1 C20_1 H20C_1 109.5 . . ?
H20A_1 C20_1 H20C_1 109.5 . . ?
H20B_1 C20_1 H20C_1 109.5 . . ?
O19_1 C21_1 H21A_1 109.5 . . ?
O19_1 C21_1 H21B_1 109.5 . . ?
H21A_1 C21_1 H21B_1 109.5 . . ?
O19_1 C21_1 H21C_1 109.5 . . ?
H21A_1 C21_1 H21C_1 109.5 . . ?
H21B_1 C21_1 H21C_1 109.5 . . ?
O23_1 C22_1 O24_1 126.3(8) . . ?
O23_1 C22_1 C13_1 117.3(7) . . ?
O24_1 C22_1 C13_1 116.4(8) . . ?
C22_1 O23_1 Rh01 118.3(5) . . ?
C22_1 O24_1 Rh02 118.7(6) . . ?
C3_2 O1_2 Rh06 118.4(7) . . ?
C3_2 O2_2 Rh05 118.3(7) . . ?
O2_2 C3_2 O1_2 126.0(9) . . ?
O2_2 C3_2 C4_2 118.7(9) . . ?
O1_2 C3_2 C4_2 115.3(9) . . ?
C17_2 C4_2 C5_2 118.8(7) . . ?
C17_2 C4_2 C3_2 120.0(8) . . ?
C5_2 C4_2 C3_2 120.9(8) . . ?
C6_2 C5_2 C4_2 121.1(8) . . ?
C6_2 C5_2 H5_2 119.5 . . ?
C4_2 C5_2 H5_2 119.5 . . ?
C5_2 C6_2 C7_2 120.8(8) . . ?
C5_2 C6_2 H6_2 119.6 . . ?
C7_2 C6_2 H6_2 119.6 . . ?
C6_2 C7_2 C16_2 118.9(7) . . ?
C6_2 C7_2 C8_2 120.8(8) . . ?
C16_2 C7_2 C8_2 120.2(8) . . ?
C9_2 C8_2 O18_2 122.1(10) . . ?
C9_2 C8_2 C7_2 120.1(9) . . ?
O18_2 C8_2 C7_2 117.7(9) . . ?
C8_2 C9_2 O19_2 122.3(9) . . ?
C8_2 C9_2 C10_2 122.3(9) . . ?
O19_2 C9_2 C10_2 115.0(9) . . ?
C9_2 C10_2 C15_2 118.9(8) . . ?
C9_2 C10_2 C11_2 121.5(8) . . ?
C15_2 C10_2 C11_2 119.6(7) . . ?
C12_2 C11_2 C10_2 120.3(8) . . ?
C12_2 C11_2 H11_2 119.9 . . ?
C10_2 C11_2 H11_2 119.9 . . ?
C11_2 C12_2 C13_2 121.3(9) . . ?
C11_2 C12_2 H12_2 119.3 . . ?
C13_2 C12_2 H12_2 119.3 . . ?
C14_2 C13_2 C12_2 119.5(7) . . ?
C14_2 C13_2 C22_2 119.8(8) . . ?
C12_2 C13_2 C22_2 120.7(8) . . ?
C13_2 C14_2 C15_2 121.7(7) . . ?
C13_2 C14_2 H14_2 119.2 . . ?
C15_2 C14_2 H14_2 119.2 . . ?
C10_2 C15_2 C14_2 117.6(7) . . ?
C10_2 C15_2 C16_2 119.8(8) . . ?
C14_2 C15_2 C16_2 122.6(8) . . ?
C17_2 C16_2 C7_2 118.0(7) . . ?
C17_2 C16_2 C15_2 123.4(8) . . ?
C7_2 C16_2 C15_2 118.5(8) . . ?
C4_2 C17_2 C16_2 122.0(7) . . ?
C4_2 C17_2 H17_2 119.0 . . ?
C16_2 C17_2 H17_2 119.0 . . ?
C8_2 O18_2 C20_2 112.7(16) . . ?
C9_2 O19_2 C21_2 107.5(14) . . ?
O18_2 C20_2 H20A_2 109.5 . . ?
O18_2 C20_2 H20B_2 109.5 . . ?
H20A_2 C20_2 H20B_2 109.5 . . ?
O18_2 C20_2 H20C_2 109.5 . . ?
H20A_2 C20_2 H20C_2 109.5 . . ?
H20B_2 C20_2 H20C_2 109.5 . . ?
O19_2 C21_2 H21A_2 109.5 . . ?
O19_2 C21_2 H21B_2 109.5 . . ?
H21A_2 C21_2 H21B_2 109.5 . . ?
O19_2 C21_2 H21C_2 109.5 . . ?
H21A_2 C21_2 H21C_2 109.5 . . ?
H21B_2 C21_2 H21C_2 109.5 . . ?
O23_2 C22_2 O24_2 128.6(9) . . ?
O23_2 C22_2 C13_2 117.9(9) . . ?
O24_2 C22_2 C13_2 113.5(9) . . ?
C22_2 O23_2 Rh03 116.9(6) . . ?
C22_2 O24_2 Rh04 116.9(6) . . ?
C3_3 O1_3 Rh04 118.8(7) . . ?
C3_3 O2_3 Rh03 119.2(6) . . ?
O1_3 C3_3 O2_3 126.1(9) . . ?
O1_3 C3_3 C4_3 116.3(9) . . ?
O2_3 C3_3 C4_3 117.4(9) . . ?
C5_3 C4_3 C17_3 120.0(7) . . ?
C5_3 C4_3 C3_3 122.0(7) . . ?
C17_3 C4_3 C3_3 117.7(7) . . ?
C4_3 C5_3 C6_3 120.4(8) . . ?
C4_3 C5_3 H5_3 119.8 . . ?
C6_3 C5_3 H5_3 119.8 . . ?
C5_3 C6_3 C7_3 121.4(8) . . ?
C5_3 C6_3 H6_3 119.3 . . ?
C7_3 C6_3 H6_3 119.3 . . ?
C6_3 C7_3 C8_3 122.4(7) . . ?
C6_3 C7_3 C16_3 118.3(6) . . ?
C8_3 C7_3 C16_3 119.4(7) . . ?
O18_3 C8_3 C9_3 121.8(7) . . ?
O18_3 C8_3 C7_3 116.6(7) . . ?
C9_3 C8_3 C7_3 121.4(7) . . ?
O19_3 C9_3 C8_3 121.1(7) . . ?
O19_3 C9_3 C10_3 117.4(7) . . ?
C8_3 C9_3 C10_3 121.4(7) . . ?
C11_3 C10_3 C15_3 118.2(6) . . ?
C11_3 C10_3 C9_3 122.9(7) . . ?
C15_3 C10_3 C9_3 118.8(7) . . ?
C12_3 C11_3 C10_3 121.6(8) . . ?
C12_3 C11_3 H11_3 119.2 . . ?
C10_3 C11_3 H11_3 119.2 . . ?
C11_3 C12_3 C13_3 120.9(7) . . ?
C11_3 C12_3 H12_3 119.5 . . ?
C13_3 C12_3 H12_3 119.5 . . ?
C14_3 C13_3 C12_3 118.6(7) . . ?
C14_3 C13_3 C22_3 119.0(7) . . ?
C12_3 C13_3 C22_3 122.5(7) . . ?
C13_3 C14_3 C15_3 122.7(7) . . ?
C13_3 C14_3 H14_3 118.6 . . ?
C15_3 C14_3 H14_3 118.6 . . ?
C10_3 C15_3 C14_3 117.8(6) . . ?
C10_3 C15_3 C16_3 120.1(7) . . ?
C14_3 C15_3 C16_3 122.1(7) . . ?
C17_3 C16_3 C7_3 118.7(6) . . ?
C17_3 C16_3 C15_3 122.4(7) . . ?
C7_3 C16_3 C15_3 118.8(7) . . ?
C4_3 C17_3 C16_3 121.2(7) . . ?
C4_3 C17_3 H17_3 119.4 . . ?
C16_3 C17_3 H17_3 119.4 . . ?
C8_3 O18_3 C20_3 116.0(8) . . ?
C9_3 O19_3 C21_3 114.7(8) . . ?
O18_3 C20_3 H20A_3 109.5 . . ?
O18_3 C20_3 H20B_3 109.5 . . ?
H20A_3 C20_3 H20B_3 109.5 . . ?
O18_3 C20_3 H20C_3 109.5 . . ?
H20A_3 C20_3 H20C_3 109.5 . . ?
H20B_3 C20_3 H20C_3 109.5 . . ?
O19_3 C21_3 H21A_3 109.5 . . ?
O19_3 C21_3 H21B_3 109.5 . . ?
H21A_3 C21_3 H21B_3 109.5 . . ?
O19_3 C21_3 H21C_3 109.5 . . ?
H21A_3 C21_3 H21C_3 109.5 . . ?
H21B_3 C21_3 H21C_3 109.5 . . ?
O23_3 C22_3 O24_3 127.0(8) . . ?
O23_3 C22_3 C13_3 117.3(8) . . ?
O24_3 C22_3 C13_3 115.5(7) . . ?
C22_3 O23_3 Rh01 119.3(6) . . ?
C22_3 O24_3 Rh02 116.8(5) . . ?
O18_4 C20_4^a H20A_4^a 109.5 . . ?
O18_4 C20_4^a H20B_4^a 109.5 . . ?
H20A_4^a C20_4^a H20B_4^a 109.5 . . ?
O18_4 C20_4^a H20C_4^a 109.5 . . ?
H20A_4^a C20_4^a H20C_4^a 109.5 . . ?
H20B_4^a C20_4^a H20C_4^a 109.5 . . ?
O18_4 C20_4^a H20D_4^a 109.5 . . ?
O18_4 C20_4^a H20E_4^a 109.5 . . ?
H20D_4^a C20_4^a H20E_4^a 109.5 . . ?
O18_4 C20_4^a H20F_4^a 109.5 . . ?
H20D_4^a C20_4^a H20F_4^a 109.5 . . ?
H20E_4^a C20_4^a H20F_4^a 109.5 . . ?
C3_4 O1_4 Rh06 117.1(6) . . ?
C3_4 O2_4 Rh05 117.7(6) . . ?
O1_4 C3_4 O2_4 127.8(9) . . ?
O1_4 C3_4 C4_4 116.0(9) . . ?
O2_4 C3_4 C4_4 116.2(8) . . ?
C17_4 C4_4 C5_4 119.6(7) . . ?
C17_4 C4_4 C3_4 118.9(8) . . ?
C5_4 C4_4 C3_4 121.3(8) . . ?
C6_4 C5_4 C4_4 120.7(8) . . ?
C6_4 C5_4 H5_4 119.6 . . ?
C4_4 C5_4 H5_4 119.6 . . ?
C5_4 C6_4 C7_4 120.3(8) . . ?
C5_4 C6_4 H6_4 119.8 . . ?
C7_4 C6_4 H6_4 119.8 . . ?
C6_4 C7_4 C16_4 119.1(8) . . ?
C6_4 C7_4 C8_4 123.3(9) . . ?
C16_4 C7_4 C8_4 117.6(9) . . ?
C8_4 C8_4 O18_4 122.1(7) 4_575 . ?
C8_4 C8_4 C7_4 122.8(6) 4_575 . ?
O18_4 C8_4 C7_4 115.0(10) . . ?
C17_4 C16_4 C7_4 118.2(7) . . ?
C17_4 C16_4 C16_4_$1 122.3(5) . 4_575 ?
C7_4 C16_4 C16_4_$1 119.5(5) . 4_575 ?
C4_4 C17_4 C16_4 121.4(7) . . ?
C4_4 C17_4 H17_4 119.3 . . ?
C16_4 C17_4 H17_4 119.3 . . ?
C8_4 O18_4 C20_4^a 121.6(16) . . ?
O18_5 C20_5^a H20A_5^a 109.5 . . ?
O18_5 C20_5^a H20B_5^a 109.5 . . ?
H20A_5^a C20_5^a H20B_5^a 109.5 . . ?
O18_5 C20_5^a H20C_5^a 109.5 . . ?
H20A_5^a C20_5^a H20C_5^a 109.5 . . ?
H20B_5^a C20_5^a H20C_5^a 109.5 . . ?
O18_5 C20_5^a H20D_5^a 109.5 . . ?
O18_5 C20_5^a H20E_5^a 109.5 . . ?
H20D_5^a C20_5^a H20E_5^a 109.5 . . ?
O18_5 C20_5^a H20F_5^a 109.5 . . ?
H20D_5^a C20_5^a H20F_5^a 109.5 . . ?
H20E_5^a C20_5^a H20F_5^a 109.5 . . ?
C3_5 O1_5 Rh06 117.9(7) . . ?
C3_5 O2_5 Rh05 118.8(6) . . ?
O1_5 C3_5 O2_5 126.4(9) . . ?
O1_5 C3_5 C4_5 116.7(9) . . ?
O2_5 C3_5 C4_5 116.9(9) . . ?
C17_5 C4_5 C5_5 119.5(8) . . ?
C17_5 C4_5 C3_5 119.3(8) . . ?
C5_5 C4_5 C3_5 121.1(8) . . ?
C6_5 C5_5 C4_5 120.6(9) . . ?
C6_5 C5_5 H5_5 119.7 . . ?
C4_5 C5_5 H5_5 119.7 . . ?
C5_5 C6_5 C7_5 120.8(9) . . ?
C5_5 C6_5 H6_5 119.6 . . ?
C7_5 C6_5 H6_5 119.6 . . ?
C6_5 C7_5 C16_5 119.3(8) . . ?
C6_5 C7_5 C8_5 120.8(9) . . ?
C16_5 C7_5 C8_5 119.9(10) . . ?
C8_5 C8_5 O18_5 122.6(7) 4_575 . ?
C8_5 C8_5 C7_5 120.5(6) 4_575 . ?
O18_5 C8_5 C7_5 116.9(11) . . ?
C16_5 C16_5 C17_5 122.8(5) 4_575 . ?
C16_5 C16_5 C7_5 119.5(5) 4_575 . ?
C17_5 C16_5 C7_5 117.6(8) . . ?
C4_5 C17_5 C16_5 122.1(8) . . ?
C4_5 C17_5 H17_5 119.0 . . ?
C16_5 C17_5 H17_5 119.0 . . ?
C8_5 O18_5 C20_5^a 110.2(14) . . ?
C1_6 O1_6 Rh06 119.4(10) . . ?
C1_6 N1_6 C3_6 123.8(14) . . ?
C1_6 N1_6 C2_6 119.5(13) . . ?
C3_6 N1_6 C2_6 116.7(12) . . ?
O1_6 C1_6 N1_6 119.5(15) . . ?
O1_6 C1_6 H1_6 120.2 . . ?
N1_6 C1_6 H1_6 120.2 . . ?
N1_6 C2_6 H2A_6 109.5 . . ?
N1_6 C2_6 H2B_6 109.5 . . ?
H2A_6 C2_6 H2B_6 109.5 . . ?
N1_6 C2_6 H2C_6 109.5 . . ?
H2A_6 C2_6 H2C_6 109.5 . . ?
H2B_6 C2_6 H2C_6 109.5 . . ?
N1_6 C3_6 H3A_6 109.5 . . ?
N1_6 C3_6 H3B_6 109.5 . . ?
H3A_6 C3_6 H3B_6 109.5 . . ?
N1_6 C3_6 H3C_6 109.5 . . ?
H3A_6 C3_6 H3C_6 109.5 . . ?
H3B_6 C3_6 H3C_6 109.5 . . ?
C1_7 O1_7 Rh02 130.7(14) . . ?
C1_7 N1_7 C2_7 118.9(19) . . ?
C1_7 N1_7 C3_7 128(2) . . ?
C2_7 N1_7 C3_7 113.1(17) . . ?
O1_7 C1_7 N1_7 133(2) . . ?
O1_7 C1_7 H1_7 113.7 . . ?
N1_7 C1_7 H1_7 113.7 . . ?
N1_7 C2_7 H2A_7 109.5 . . ?
N1_7 C2_7 H2B_7 109.5 . . ?
H2A_7 C2_7 H2B_7 109.5 . . ?
N1_7 C2_7 H2C_7 109.5 . . ?
H2A_7 C2_7 H2C_7 109.5 . . ?
H2B_7 C2_7 H2C_7 109.5 . . ?
N1_7 C3_7 H3A_7 109.5 . . ?
N1_7 C3_7 H3B_7 109.5 . . ?
H3A_7 C3_7 H3B_7 109.5 . . ?
N1_7 C3_7 H3C_7 109.5 . . ?
H3A_7 C3_7 H3C_7 109.5 . . ?
H3B_7 C3_7 H3C_7 109.5 . . ?

loop_
_geom_bond_atom_site_label_1
_geom_bond_atom_site_label_2
_geom_bond_distance
_geom_bond_site_symmetry_2
_geom_bond_publ_flag
Rh01 O23_3_$1 2.011(7) 4_575 ?
Rh01 O23_3 2.011(7) . ?
Rh01 O23_1_$1 2.037(7) 4_575 ?
Rh01 O23_1 2.037(7) . ?
Rh01 O4 2.210(9) . ?
Rh01 Rh02 2.3865(16) . ?
Rh02 O24_1 2.015(7) . ?
Rh02 O24_1_$1 2.015(7) 4_575 ?
Rh02 O24_3 2.044(7) . ?
Rh02 O24_3_$1 2.044(7) 4_575 ?
Rh02 O1_7 2.282(10) . ?
O2 Rh05 2.241(7) . ?
Rh03 O2_3_$1 2.014(7) 4_575 ?
Rh03 O2_3 2.014(7) . ?
Rh03 O23_2_$1 2.037(7) 4_575 ?
Rh03 O23_2 2.037(7) . ?
Rh03 O3 2.174(10) . ?
Rh03 Rh04 2.393(2) . ?
Rh04 O24_2 2.020(7) . ?
Rh04 O24_2_$1 2.020(7) 4_575 ?
Rh04 O1_3_$1 2.046(8) 4_575 ?
Rh04 O1_3 2.047(8) . ?
Rh04 O5 2.203(11) . ?
Rh05 O2_2 1.985(9) . ?
Rh05 O2_4 2.025(7) . ?
Rh05 O2_1_$1 2.026(7) 4_575 ?
Rh05 O2_5 2.031(8) . ?
Rh05 Rh06 2.3909(13) . ?
Rh06 O1_2 1.979(9) . ?
Rh06 O1_1_$1 1.986(8) 4_575 ?
Rh06 O1_4 2.052(7) . ?
Rh06 O1_5 2.057(9) . ?
Rh06 O1_6 2.239(10) . ?
O1_1 C3_1 1.312(10) . ?
O2_1 C3_1 1.257(10) . ?
C3_1 C4_1 1.493(8) . ?
C4_1 C17_1 1.374(8) . ?
C4_1 C5_1 1.397(8) . ?
C5_1 C6_1 1.369(8) . ?
C5_1 H5_1 0.9300 . ?
C6_1 C7_1 1.401(8) . ?
C6_1 H6_1 0.9300 . ?
C7_1 C8_1 1.398(8) . ?
C7_1 C16_1 1.425(7) . ?
C8_1 C9_1 1.366(9) . ?
C8_1 O18_1 1.383(9) . ?
C9_1 O19_1 1.362(9) . ?
C9_1 C10_1 1.422(9) . ?
C10_1 C11_1 1.408(8) . ?
C10_1 C15_1 1.419(7) . ?
C11_1 C12_1 1.364(8) . ?
C11_1 H11_1 0.9300 . ?
C12_1 C13_1 1.389(8) . ?
C12_1 H12_1 0.9300 . ?
C13_1 C14_1 1.371(7) . ?
C13_1 C22_1 1.503(8) . ?
C14_1 C15_1 1.404(8) . ?
C14_1 H14_1 0.9300 . ?
C15_1 C16_1 1.441(9) . ?
C16_1 C17_1 1.409(8) . ?
C17_1 H17_1 0.9300 . ?
O18_1 C20_1 1.435(12) . ?
O19_1 C21_1 1.425(12) . ?
C20_1 H20A_1 0.9600 . ?
C20_1 H20B_1 0.9600 . ?
C20_1 H20C_1 0.9600 . ?
C21_1 H21A_1 0.9600 . ?
C21_1 H21B_1 0.9600 . ?
C21_1 H21C_1 0.9600 . ?
C22_1 O23_1 1.268(9) . ?
C22_1 O24_1 1.273(9) . ?
O1_2 C3_2 1.283(10) . ?
O2_2 C3_2 1.268(10) . ?
C3_2 C4_2 1.509(8) . ?
C4_2 C17_2 1.374(8) . ?
C4_2 C5_2 1.391(8) . ?
C5_2 C6_2 1.360(9) . ?
C5_2 H5_2 0.9300 . ?
C6_2 C7_2 1.407(9) . ?
C6_2 H6_2 0.9300 . ?
C7_2 C16_2 1.412(7) . ?
C7_2 C8_2 1.432(9) . ?
C8_2 C9_2 1.346(9) . ?
C8_2 O18_2 1.388(10) . ?
C9_2 O19_2 1.389(10) . ?
C9_2 C10_2 1.417(9) . ?
C10_2 C15_2 1.417(7) . ?
C10_2 C11_2 1.421(9) . ?
C11_2 C12_2 1.363(9) . ?
C11_2 H11_2 0.9300 . ?
C12_2 C13_2 1.386(8) . ?
C12_2 H12_2 0.9300 . ?
C13_2 C14_2 1.379(8) . ?
C13_2 C22_2 1.512(8) . ?
C14_2 C15_2 1.419(8) . ?
C14_2 H14_2 0.9300 . ?
C15_2 C16_2 1.446(10) . ?
C16_2 C17_2 1.408(8) . ?
C17_2 H17_2 0.9300 . ?
O18_2 C20_2 1.443(13) . ?
O19_2 C21_2 1.412(13) . ?
C20_2 H20A_2 0.9600 . ?
C20_2 H20B_2 0.9600 . ?
C20_2 H20C_2 0.9600 . ?
C21_2 H21A_2 0.9600 . ?
C21_2 H21B_2 0.9600 . ?
C21_2 H21C_2 0.9600 . ?
C22_2 O23_2 1.245(10) . ?
C22_2 O24_2 1.272(10) . ?
O1_3 C3_3 1.233(10) . ?
O2_3 C3_3 1.263(10) . ?
C3_3 C4_3 1.500(8) . ?
C4_3 C5_3 1.371(8) . ?
C4_3 C17_3 1.389(8) . ?
C5_3 C6_3 1.376(8) . ?
C5_3 H5_3 0.9300 . ?
C6_3 C7_3 1.409(8) . ?
C6_3 H6_3 0.9300 . ?
C7_3 C8_3 1.416(8) . ?
C7_3 C16_3 1.421(7) . ?
C8_3 O18_3 1.370(8) . ?
C8_3 C9_3 1.376(8) . ?
C9_3 O19_3 1.375(8) . ?
C9_3 C10_3 1.419(8) . ?
C10_3 C11_3 1.414(8) . ?
C10_3 C15_3 1.416(7) . ?
C11_3 C12_3 1.361(8) . ?
C11_3 H11_3 0.9300 . ?
C12_3 C13_3 1.396(8) . ?
C12_3 H12_3 0.9300 . ?
C13_3 C14_3 1.366(7) . ?
C13_3 C22_3 1.501(8) . ?
C14_3 C15_3 1.417(8) . ?
C14_3 H14_3 0.9300 . ?
C15_3 C16_3 1.460(9) . ?
C16_3 C17_3 1.404(8) . ?
C17_3 H17_3 0.9300 . ?
O18_3 C20_3 1.460(10) . ?
O19_3 C21_3 1.413(10) . ?
C20_3 H20A_3 0.9600 . ?
C20_3 H20B_3 0.9600 . ?
C20_3 H20C_3 0.9600 . ?
C21_3 H21A_3 0.9600 . ?
C21_3 H21B_3 0.9600 . ?
C21_3 H21C_3 0.9600 . ?
C22_3 O23_3 1.245(9) . ?
C22_3 O24_3 1.284(9) . ?
C20_4^a O18_4 1.459(13) . ?
C20_4^a H20A_4^a 0.9600 . ?
C20_4^a H20B_4^a 0.9600 . ?
C20_4^a H20C_4^a 0.9600 . ?
C20_4^a H20D_4^a 0.9600 . ?
C20_4^a H20E_4^a 0.9600 . ?
C20_4^a H20F_4^a 0.9600 . ?
O1_4 C3_4 1.257(9) . ?
O2_4 C3_4 1.258(10) . ?
C3_4 C4_4 1.512(8) . ?
C4_4 C17_4 1.373(8) . ?
C4_4 C5_4 1.386(8) . ?
C5_4 C6_4 1.368(9) . ?
C5_4 H5_4 0.9300 . ?
C6_4 C7_4 1.407(9) . ?
C6_4 H6_4 0.9300 . ?
C7_4 C16_4 1.422(7) . ?
C7_4 C8_4 1.430(9) . ?
C8_4 C8_4_$1 1.33(2) 4_575 ?
C8_4 O18_4 1.386(10) . ?
C16_4 C17_4 1.405(8) . ?
C16_4 C16_4_$1 1.484(19) 4_575 ?
C17_4 H17_4 0.9300 . ?
C20_5^a O18_5 1.447(12) . ?
C20_5^a H20A_5^a 0.9600 . ?
C20_5^a H20B_5^a 0.9600 . ?
C20_5^a H20C_5^a 0.9600 . ?
C20_5^a H20D_5^a 0.9600 . ?
C20_5^a H20E_5^a 0.9600 . ?
C20_5^a H20F_5^a 0.9600 . ?
O1_5 C3_5 1.245(10) . ?
O2_5 C3_5 1.283(10) . ?
C3_5 C4_5 1.497(8) . ?
C4_5 C17_5 1.383(8) . ?
C4_5 C5_5 1.390(8) . ?
C5_5 C6_5 1.364(9) . ?
C5_5 H5_5 0.9300 . ?
C6_5 C7_5 1.420(9) . ?
C6_5 H6_5 0.9300 . ?
C7_5 C16_5 1.420(7) . ?
C7_5 C8_5 1.432(9) . ?
C8_5 C8_5_$1 1.33(3) 4_575 ?
C8_5 O18_5 1.394(11) . ?
C16_5 C16_5_$1 1.382(19) 4_575 ?
C16_5 C17_5 1.408(9) . ?
C17_5 H17_5 0.9300 . ?
O1_6 C1_6 1.216(13) . ?
N1_6 C1_6 1.363(15) . ?
N1_6 C3_6 1.374(13) . ?
N1_6 C2_6 1.449(14) . ?
C1_6 H1_6 0.9300 . ?
C2_6 H2A_6 0.9600 . ?
C2_6 H2B_6 0.9600 . ?
C2_6 H2C_6 0.9600 . ?
C3_6 H3A_6 0.9600 . ?
C3_6 H3B_6 0.9600 . ?
C3_6 H3C_6 0.9600 . ?
O1_7 C1_7 1.103(16) . ?
N1_7 C1_7 1.361(19) . ?
N1_7 C2_7 1.404(18) . ?
N1_7 C3_7 1.446(19) . ?
C1_7 H1_7 0.9300 . ?
C2_7 H2A_7 0.9600 . ?
C2_7 H2B_7 0.9600 . ?
C2_7 H2C_7 0.9600 . ?
C3_7 H3A_7 0.9600 . ?
C3_7 H3B_7 0.9600 . ?
C3_7 H3C_7 0.9600 . ?

loop_
_shelx_include_file_name
_shelx_include_file
_shelx_include_file_checksum
PHE.restraints.dfix
;
REM Generated by grade2 version 1.6.0rc0
REM from mol2_file (with ccdc) upload.mol2
REM using RDKit 2021.03.4

REM bonds:
REM bond O1-C3 source: Mogul_mean_2709_hits
DFIX_PHE 1.259 0.016 O1 C3
REM bond O2-C3 source: Mogul_mean_2667_hits
DFIX_PHE 1.250 0.018 O2 C3
REM bond C3-C4 source: Mogul_mean_1425_hits
DFIX_PHE 1.509 0.011 C3 C4
REM bond C4-C5 source: Mogul_mean_7157_hits
DFIX_PHE 1.392 0.011 C4 C5
REM bond C4-C17 source: Mogul_mean_527_hits
DFIX_PHE 1.373 0.010 C4 C17
REM bond C5-C6 source: Mogul_mean_2613_hits
DFIX_PHE 1.362 0.011 C5 C6
REM bond C6-C7 source: Mogul_mean_3063_hits
DFIX_PHE 1.419 0.011 C6 C7
REM bond C7-C8 source: Mogul_mean_677_hits
DFIX_PHE 1.422 0.012 C7 C8
REM bond C7-C16 source: Mogul_mean_1382_hits
DFIX_PHE 1.419 0.008 C7 C16
REM bond C8-C9 source: Mogul_mean_51_hits
DFIX_PHE 1.361 0.012 C8 C9
REM bond C8-O18 source: Mogul_mean_328_hits
DFIX_PHE 1.377 0.014 C8 O18
REM bond C9-C10 source: Mogul_mean_677_hits
DFIX_PHE 1.422 0.012 C9 C10
REM bond C9-O19 source: Mogul_mean_328_hits
DFIX_PHE 1.377 0.014 C9 O19
REM bond C10-C11 source: Mogul_mean_3063_hits
DFIX_PHE 1.419 0.011 C10 C11
REM bond C10-C15 source: Mogul_mean_1382_hits
DFIX_PHE 1.419 0.008 C10 C15
REM bond C11-C12 source: Mogul_mean_2613_hits
DFIX_PHE 1.362 0.011 C11 C12
REM bond C12-C13 source: Mogul_mean_7157_hits
DFIX_PHE 1.392 0.011 C12 C13
REM bond C13-C14 source: Mogul_mean_527_hits
DFIX_PHE 1.373 0.010 C13 C14
REM bond C13-C22 source: Mogul_mean_1425_hits
DFIX_PHE 1.509 0.011 C13 C22
REM bond C14-C15 source: Mogul_mean_981_hits
DFIX_PHE 1.410 0.012 C14 C15
REM bond C15-C16 source: Mogul_mean_2156_hits
DFIX_PHE 1.446 0.023 C15 C16
REM bond C16-C17 source: Mogul_mean_981_hits
DFIX_PHE 1.410 0.012 C16 C17
REM bond O18-C20 source: Mogul_mean_4698_hits
DFIX_PHE 1.425 0.015 O18 C20
REM bond O19-C21 source: Mogul_mean_4698_hits
DFIX_PHE 1.425 0.015 O19 C21
REM bond C22-O23 source: Mogul_mean_2667_hits
DFIX_PHE 1.250 0.018 C22 O23
REM bond C22-O24 source: Mogul_mean_2709_hits
DFIX_PHE 1.259 0.016 C22 O24

REM angles SHELX uses 1,3 distance restraints for angles,
REM these are derived by trig from the grade angle and two bond lengths:
REM angle O1-C3-O2 ang=124.6,1.8 b12=1.259,0.016 b23=1.250,0.018
REM angle O1-C3-O2 sources: Mogul_mean_2648_hits Mogul_mean_2667_hits
REM  Mogul_mean_2709_hits
DANG_PHE 2.222 0.028 O1 O2
REM angle O1-C3-C4 ang=117.6,1.4 b12=1.259,0.016 b23=1.509,0.011
REM angle O1-C3-C4 sources: Mogul_mean_1410_hits Mogul_mean_1425_hits
REM  Mogul_mean_2709_hits
DANG_PHE 2.370 0.024 O1 C4
REM angle O2-C3-C4 ang=117.9,1.3 b12=1.250,0.018 b23=1.509,0.011
REM angle O2-C3-C4 sources: Mogul_mean_1425_hits Mogul_mean_2667_hits
DANG_PHE 2.368 0.024 O2 C4
REM angle C3-C4-C5 ang=120.7,1.1 b12=1.509,0.011 b23=1.392,0.011
REM angle C3-C4-C5 sources: Mogul_mean_1425_hits Mogul_mean_1827_hits
REM  Mogul_mean_7157_hits
DANG_PHE 2.521 0.019 C3 C5
REM angle C3-C4-C17 ang=120.2,0.9 b12=1.509,0.011 b23=1.373,0.010
REM angle C3-C4-C17 sources: Mogul_mean_1425_hits Mogul_mean_31_hits
REM  Mogul_mean_527_hits
DANG_PHE 2.498 0.017 C3 C17
REM angle C5-C4-C17 ang=119.2,0.8 b12=1.392,0.011 b23=1.373,0.010
REM angle C5-C4-C17 sources: Mogul_mean_464_hits Mogul_mean_527_hits
REM  Mogul_mean_7157_hits
DANG_PHE 2.385 0.016 C5 C17
REM angle C4-C5-C6 ang=120.6,0.6 b12=1.392,0.011 b23=1.362,0.011
REM angle C4-C5-C6 sources: Mogul_mean_2613_hits Mogul_mean_464_hits
REM  Mogul_mean_7157_hits
DANG_PHE 2.393 0.015 C4 C6
REM angle C5-C6-C7 ang=121.2,0.9 b12=1.362,0.011 b23=1.419,0.011
REM angle C5-C6-C7 sources: Mogul_mean_1213_hits Mogul_mean_2613_hits
REM  Mogul_mean_3063_hits
DANG_PHE 2.424 0.017 C5 C7
REM angle C6-C7-C8 ang=122.6,1.6 b12=1.419,0.011 b23=1.422,0.012
REM angle C6-C7-C8 sources: Mogul_mean_3063_hits Mogul_mean_544_hits
REM  Mogul_mean_677_hits
DANG_PHE 2.491 0.024 C6 C8
REM angle C6-C7-C16 ang=119.3,1.0 b12=1.419,0.011 b23=1.419,0.008
REM angle C6-C7-C16 sources: Mogul_mean_1263_hits Mogul_mean_1382_hits
REM  Mogul_mean_3063_hits
DANG_PHE 2.450 0.017 C6 C16
REM angle C8-C7-C16 ang=117.8,1.7 b12=1.422,0.012 b23=1.419,0.008
REM angle C8-C7-C16 sources: Mogul_mean_129_hits Mogul_mean_1382_hits
REM  Mogul_mean_677_hits
DANG_PHE 2.433 0.026 C8 C16
REM angle C7-C8-C9 ang=121.0,0.9 b12=1.422,0.012 b23=1.361,0.012
REM angle C7-C8-C9 sources: Mogul_mean_51_hits Mogul_mean_677_hits
REM  Mogul_mean_86_hits
DANG_PHE 2.423 0.018 C7 C9
REM angle C7-C8-O18 ang=117.6,1.7 b12=1.422,0.012 b23=1.377,0.014
REM angle C7-C8-O18 sources: Mogul_mean_227_hits Mogul_mean_328_hits
REM  Mogul_mean_677_hits
DANG_PHE 2.394 0.027 C7 O18
REM angle C9-C8-O18 ang=121.6,1.5 b12=1.361,0.012 b23=1.377,0.014
REM angle C9-C8-O18 sources: Mogul_mean_328_hits Mogul_mean_47_hits
REM  Mogul_mean_51_hits
DANG_PHE 2.390 0.023 C9 O18
REM angle C8-C9-C10 ang=121.0,0.9 b12=1.361,0.012 b23=1.422,0.012
REM angle C8-C9-C10 sources: Mogul_mean_51_hits Mogul_mean_677_hits
REM  Mogul_mean_86_hits
DANG_PHE 2.423 0.018 C8 C10
REM angle C8-C9-O19 ang=121.6,1.5 b12=1.361,0.012 b23=1.377,0.014
REM angle C8-C9-O19 sources: Mogul_mean_328_hits Mogul_mean_47_hits
REM  Mogul_mean_51_hits
DANG_PHE 2.390 0.023 C8 O19
REM angle C10-C9-O19 ang=117.6,1.7 b12=1.422,0.012 b23=1.377,0.014
REM angle C10-C9-O19 sources: Mogul_mean_227_hits Mogul_mean_328_hits
REM  Mogul_mean_677_hits
DANG_PHE 2.394 0.027 C10 O19
REM angle C9-C10-C11 ang=122.6,1.6 b12=1.422,0.012 b23=1.419,0.011
REM angle C9-C10-C11 sources: Mogul_mean_3063_hits Mogul_mean_544_hits
REM  Mogul_mean_677_hits
DANG_PHE 2.491 0.024 C9 C11
REM angle C9-C10-C15 ang=117.8,1.7 b12=1.422,0.012 b23=1.419,0.008
REM angle C9-C10-C15 sources: Mogul_mean_129_hits Mogul_mean_1382_hits
REM  Mogul_mean_677_hits
DANG_PHE 2.433 0.026 C9 C15
REM angle C11-C10-C15 ang=119.3,1.0 b12=1.419,0.011 b23=1.419,0.008
REM angle C11-C10-C15 sources: Mogul_mean_1263_hits Mogul_mean_1382_hits
REM  Mogul_mean_3063_hits
DANG_PHE 2.450 0.017 C11 C15
REM angle C10-C11-C12 ang=121.2,0.9 b12=1.419,0.011 b23=1.362,0.011
REM angle C10-C11-C12 sources: Mogul_mean_1213_hits Mogul_mean_2613_hits
REM  Mogul_mean_3063_hits
DANG_PHE 2.424 0.017 C10 C12
REM angle C11-C12-C13 ang=120.6,0.6 b12=1.362,0.011 b23=1.392,0.011
REM angle C11-C12-C13 sources: Mogul_mean_2613_hits Mogul_mean_464_hits
REM  Mogul_mean_7157_hits
DANG_PHE 2.393 0.015 C11 C13
REM angle C12-C13-C14 ang=119.2,0.8 b12=1.392,0.011 b23=1.373,0.010
REM angle C12-C13-C14 sources: Mogul_mean_464_hits Mogul_mean_527_hits
REM  Mogul_mean_7157_hits
DANG_PHE 2.385 0.016 C12 C14
REM angle C12-C13-C22 ang=120.7,1.1 b12=1.392,0.011 b23=1.509,0.011
REM angle C12-C13-C22 sources: Mogul_mean_1425_hits Mogul_mean_1827_hits
REM  Mogul_mean_7157_hits
DANG_PHE 2.521 0.019 C12 C22
REM angle C14-C13-C22 ang=120.2,0.9 b12=1.373,0.010 b23=1.509,0.011
REM angle C14-C13-C22 sources: Mogul_mean_1425_hits Mogul_mean_31_hits
REM  Mogul_mean_527_hits
DANG_PHE 2.498 0.017 C14 C22
REM angle C13-C14-C15 ang=122.1,0.5 b12=1.373,0.010 b23=1.410,0.012
REM angle C13-C14-C15 sources: Mogul_mean_18_hits Mogul_mean_527_hits
REM  Mogul_mean_981_hits
DANG_PHE 2.435 0.014 C13 C15
REM angle C10-C15-C14 ang=118.3,0.7 b12=1.419,0.008 b23=1.410,0.012
REM angle C10-C15-C14 sources: Mogul_mean_1382_hits Mogul_mean_180_hits
REM  Mogul_mean_981_hits
DANG_PHE 2.428 0.015 C10 C14
REM angle C10-C15-C16 ang=119.9,0.8 b12=1.419,0.008 b23=1.446,0.023
REM angle C10-C15-C16 sources: Mogul_mean_1153_hits Mogul_mean_1382_hits
REM  Mogul_mean_2156_hits
DANG_PHE 2.480 0.024 C10 C16
REM angle C14-C15-C16 ang=121.7,1.2 b12=1.410,0.012 b23=1.446,0.023
REM angle C14-C15-C16 sources: Mogul_mean_2156_hits Mogul_mean_605_hits
REM  Mogul_mean_981_hits
DANG_PHE 2.495 0.027 C14 C16
REM angle C7-C16-C15 ang=119.9,0.8 b12=1.419,0.008 b23=1.446,0.023
REM angle C7-C16-C15 sources: Mogul_mean_1153_hits Mogul_mean_1382_hits
REM  Mogul_mean_2156_hits
DANG_PHE 2.480 0.024 C7 C15
REM angle C7-C16-C17 ang=118.3,0.7 b12=1.419,0.008 b23=1.410,0.012
REM angle C7-C16-C17 sources: Mogul_mean_1382_hits Mogul_mean_180_hits
REM  Mogul_mean_981_hits
DANG_PHE 2.428 0.015 C7 C17
REM angle C15-C16-C17 ang=121.7,1.2 b12=1.446,0.023 b23=1.410,0.012
REM angle C15-C16-C17 sources: Mogul_mean_2156_hits Mogul_mean_605_hits
REM  Mogul_mean_981_hits
DANG_PHE 2.495 0.027 C15 C17
REM angle C4-C17-C16 ang=122.1,0.5 b12=1.373,0.010 b23=1.410,0.012
REM angle C4-C17-C16 sources: Mogul_mean_18_hits Mogul_mean_527_hits
REM  Mogul_mean_981_hits
DANG_PHE 2.435 0.014 C4 C16
REM angle C8-O18-C20 ang=114.8,2.5 b12=1.377,0.014 b23=1.425,0.015
REM angle C8-O18-C20 sources: Mogul_mean_328_hits Mogul_mean_4698_hits
DANG_PHE 2.361 0.037 C8 C20
REM angle C9-O19-C21 ang=114.8,2.5 b12=1.377,0.014 b23=1.425,0.015
REM angle C9-O19-C21 sources: Mogul_mean_328_hits Mogul_mean_4698_hits
DANG_PHE 2.361 0.037 C9 C21
REM angle C13-C22-O23 ang=117.9,1.3 b12=1.509,0.011 b23=1.250,0.018
REM angle C13-C22-O23 sources: Mogul_mean_1425_hits Mogul_mean_2667_hits
DANG_PHE 2.368 0.024 C13 O23
REM angle C13-C22-O24 ang=117.6,1.4 b12=1.509,0.011 b23=1.259,0.016
REM angle C13-C22-O24 sources: Mogul_mean_1410_hits Mogul_mean_1425_hits
REM  Mogul_mean_2709_hits
DANG_PHE 2.370 0.024 C13 O24
REM angle O23-C22-O24 ang=124.6,1.8 b12=1.250,0.018 b23=1.259,0.016
REM angle O23-C22-O24 sources: Mogul_mean_2648_hits Mogul_mean_2667_hits
REM  Mogul_mean_2709_hits
DANG_PHE 2.222 0.028 O23 O24

REM planes:
REM plane atom-C3, source: Mogul_sum_angles_360
FLAT_PHE O1 C3 O2 C4
REM plane atom-C4, source: Mogul_sum_angles_360
FLAT_PHE C3 C4 C5 C17
REM plane atom-C7, source: Mogul_sum_angles_360
FLAT_PHE C6 C7 C8 C16
REM plane atom-C8, source: Mogul_sum_angles_360
FLAT_PHE C7 C8 C9 O18
REM plane atom-C9, source: Mogul_sum_angles_360
FLAT_PHE C8 C9 C10 O19
REM plane atom-C10, source: Mogul_sum_angles_360
FLAT_PHE C9 C10 C11 C15
REM plane atom-C13, source: Mogul_sum_angles_360
FLAT_PHE C12 C13 C14 C22
REM plane atom-C15, source: Mogul_sum_angles_360
FLAT_PHE C10 C15 C14 C16
REM plane atom-C16, source: Mogul_sum_angles_360
FLAT_PHE C7 C16 C15 C17
REM plane atom-C22, source: Mogul_sum_angles_360
FLAT_PHE C13 C22 O23 O24
REM plane ring6A, source: Mogul+_ring_tors_rmsd_1.3_148_hits
FLAT_PHE C4 C17 C16 C7 C6 C5
REM plane ring6B, source: Mogul+_ring_tors_rmsd_1.2_318_hits
FLAT_PHE C8 C9 C10 C15 C16 C7
REM plane ring6C, source: Mogul+_ring_tors_rmsd_1.3_148_hits
FLAT_PHE C11 C12 C13 C14 C15 C10
REM plane 2fold-17, source:
REM  Mogul_plane_rms_out_of_plane_torsion13.6_degs_2173_hits
FLAT_PHE O1 C3 C4 C5
REM plane 2fold-20, source:
REM  Mogul_plane_rms_out_of_plane_torsion13.8_degs_2205_hits
FLAT_PHE C12 C13 C22 O23
;
86871
GRAde-DMF.dfix
;
REM Produced by Grade Web Server http://grade.globalphasing.org
REM --------- service provided by Global Phasing Ltd. ---------
REM
REM GEN: Generated by GRADE 1.2.13 (August 12 2017)
REM GEN: from mol2 file
REM GEN: using MOGUL 1.7.4(168223), CSD as539be, with quantum mechanics RM1
REM Compound InChI ZMXDDKWLCZADIW-UHFFFAOYSA-N
REM Compound full name qwew
REM
REM Number of restraints found:
REM Bond lengths
REM     lengths/sigmas set by mogul                 3
REM     bonds to hydrogen set to neutron values     7
REM     bonds lengths set by partial QM             1
REM Bond Angles
REM     angles/sigmas set by mogul                  1
REM     non-H angles set by partial QM              3
REM     H bond angles set by partial QM            14
REM Trigonal planes (atoms bonded to 3 others that are held flat)
REM     trigonal atoms from 3 mogul bond angles     0
REM     atoms NOT trigonal from 3 mogul angles      0
REM     trigonal atoms from partial QM              2
REM     atoms not trigonal from partial QM          0
REM Torsions and 1-4 planes
REM     bonds where mogul states cis/trans          0
REM     bonds mogul indicates flat                  0
REM     bonds mogul indicates 3-fold staggered      0
REM     bonds mogul indicates not flat              0
REM     in flat 5/6 membered rings after PQM        0
REM     other flat bonds after partial QM           1
REM     sp3-sp3 set 3-fold staggered by QM          0
REM     All other torsions (unrestrained)           2
REM Total charge set to 0
REM Bonds defined by QM have a sigma set to 0.030 Angs
REM Angles defined by QM have a sigma set to 3.0 degrees

REM grade-cif2shelx output
REM Version: 0.0.5 <Dec 20 2013>
REM grade-cif2shelx extracts restraints from a grade CIF file
REM and translates them into SHELX syntax.
REM authors Oliver Smart and Julian Holstein.

REM bonds:
DFIX_DMF 1.454 0.025 C2 N1
DFIX_DMF 1.454 0.025 C3 N1
DFIX_DMF 1.400 0.030 C1 N1
DFIX_DMF 1.211 0.027 C1 O1

REM angles SHELX uses 1,3 distance restraints for angles,
REM these are derived by trig from the grade angle and two bond lengths:
REM C2 N1 C3 ang=116.3,2.2 b12=1.454,0.025 b23=1.454,0.025
DANG_DMF 2.470 0.042 C2 C3
REM C1 N1 C2 ang=120.5,3.0 b12=1.400,0.030 b23=1.454,0.025
DANG_DMF 2.478 0.050 C1 C2
REM C1 N1 C3 ang=121.0,3.0 b12=1.400,0.030 b23=1.454,0.025
DANG_DMF 2.484 0.050 C1 C3
REM N1 C1 O1 ang=120.9,3.0 b12=1.400,0.030 b23=1.211,0.027
DANG_DMF 2.273 0.049 N1 O1

REM planes:
REM plane qm-N1
FLAT_DMF N1 C2 C3 C1
REM plane qmf-01
FLAT_DMF C2 N1 C1 O1
;
10875
